data_7707468
loop_
_publ_author_name
'Pan, Yanlin'
'Cui, Jie'
'Wei, Yongliang'
'Xu, Zhaochao'
'Wang, Tongdao'

_publ_section_title
;
 B-H and O-H bonds activation <i>via</i> a single electron transfer of
 frustrated radical pairs.
;
_journal_issue 25
_journal_name_full 'Dalton transactions (Cambridge, England : 2003)'
_journal_page_first 8947
_journal_page_last 8954
_journal_paper_doi 10.1039/d1dt01169c
_journal_volume 50
_journal_year 2021
_chemical_formula_moiety 'C21 H20 B F10 N O2'
_chemical_formula_sum 'C21 H20 B F10 N O2'
_chemical_formula_weight 519.19
_space_group_crystal_system triclinic
_space_group_IT_number 2
_space_group_name_Hall '-P 1'
_space_group_name_H-M_alt 'P -1'
_atom_sites_solution_hydrogens mixed
_atom_sites_solution_primary iterative
_audit_creation_date 2021-05-19
_audit_creation_method
;
Olex2 1.2
(compiled 2018.05.29 svn.r3508 for OlexSys, GUI svn.r5506)
;
_audit_update_record
;
2021-05-21 deposited with the CCDC.	2021-05-21 downloaded from the CCDC.
;
_cell_angle_alpha 66.0090(10)
_cell_angle_beta 70.1130(10)
_cell_angle_gamma 56.6920(10)
_cell_formula_units_Z 2
_cell_length_a 9.5625(2)
_cell_length_b 11.9796(3)
_cell_length_c 12.4343(3)
_cell_measurement_reflns_used 5848
_cell_measurement_temperature 173
_cell_measurement_theta_max 32.218
_cell_measurement_theta_min 2.373
_cell_volume 1074.76(5)
_computing_cell_refinement 'SAINT v8.34A (Bruker, 2013)'
_computing_data_collection 'Bruker APEX2'
_computing_data_reduction 'SAINT v8.34A (Bruker, 2013)'
_computing_molecular_graphics 'Olex2 (Dolomanov et al., 2009)'
_computing_publication_material 'Olex2 (Dolomanov et al., 2009)'
_computing_structure_refinement 'ShelXL (Sheldrick, 2015)'
_computing_structure_solution 'olex2.solve (Bourhis et al., 2015)'
_diffrn_ambient_temperature 173
_diffrn_detector 'Bruker APEX2 area detector'
_diffrn_detector_area_resol_mean 7.9
_diffrn_detector_type 'CCD area detector'
_diffrn_measured_fraction_theta_full 0.971
_diffrn_measured_fraction_theta_max 0.823
_diffrn_measurement_device 'three-circle diffractometer'
_diffrn_measurement_device_type 'CCD Area Detector'
_diffrn_measurement_method '\w and \f scans'
_diffrn_radiation_monochromator 'mirror optics'
_diffrn_radiation_probe x-ray
_diffrn_radiation_type MoK\a
_diffrn_radiation_wavelength 0.71073
_diffrn_reflns_av_R_equivalents 0.0168
_diffrn_reflns_av_unetI/netI 0.0304
_diffrn_reflns_Laue_measured_fraction_full 0.971
_diffrn_reflns_Laue_measured_fraction_max 0.823
_diffrn_reflns_limit_h_max 11
_diffrn_reflns_limit_h_min -14
_diffrn_reflns_limit_k_max 14
_diffrn_reflns_limit_k_min -18
_diffrn_reflns_limit_l_max 17
_diffrn_reflns_limit_l_min -17
_diffrn_reflns_number 10926
_diffrn_reflns_point_group_measured_fraction_full 0.971
_diffrn_reflns_point_group_measured_fraction_max 0.823
_diffrn_reflns_theta_full 25.242
_diffrn_reflns_theta_max 32.843
_diffrn_reflns_theta_min 1.814
_diffrn_source 'microfocus sealed X-ray tube'
_diffrn_source_type 'Incoatec I\ms'
_exptl_absorpt_coefficient_mu 0.160
_exptl_absorpt_correction_T_max 0.7465
_exptl_absorpt_correction_T_min 0.6679
_exptl_absorpt_correction_type multi-scan
_exptl_crystal_colour 'clear light colourless'
_exptl_crystal_colour_lustre clear
_exptl_crystal_colour_modifier light
_exptl_crystal_colour_primary colourless
_exptl_crystal_density_diffrn 1.604
_exptl_crystal_description needle
_exptl_crystal_F_000 528
_exptl_crystal_size_max 0.6
_exptl_crystal_size_mid 0.4
_exptl_crystal_size_min 0.2
_refine_diff_density_max 0.452
_refine_diff_density_min -0.321
_refine_diff_density_rms 0.060
_refine_ls_extinction_method none
_refine_ls_goodness_of_fit_ref 1.072
_refine_ls_hydrogen_treatment mixed
_refine_ls_matrix_type full
_refine_ls_number_parameters 324
_refine_ls_number_reflns 6579
_refine_ls_number_restraints 0
_refine_ls_restrained_S_all 1.072
_refine_ls_R_factor_all 0.0476
_refine_ls_R_factor_gt 0.0382
_refine_ls_shift/su_max 0.001
_refine_ls_shift/su_mean 0.000
_refine_ls_structure_factor_coef Fsqd
_refine_ls_weighting_details 'w=1/[\s^2^(Fo^2^)+(0.0517P)^2^+0.4090P] where P=(Fo^2^+2Fc^2^)/3'
_refine_ls_weighting_scheme calc
_refine_ls_wR_factor_gt 0.1016
_refine_ls_wR_factor_ref 0.1115
_reflns_Friedel_coverage 0.000
_reflns_number_gt 5458
_reflns_number_total 6579
_reflns_threshold_expression 'I > 2\s(I)'
_cod_data_source_file d1dt01169c2.cif
_cod_data_source_block 19jun13e_0m
_cod_depositor_comments 'Adding full bibliography for 7707468--7707473.cif.'
_cod_database_code 7707468
_shelx_shelxl_version_number 2018/3
_shelx_space_group_comment
;
The symmetry employed for this shelxl refinement is uniquely defined
by the following loop, which should always be used as a source of
symmetry information in preference to the above space-group names.
They are only intended as comments.
;
_shelx_estimated_absorpt_t_max 0.969
_shelx_estimated_absorpt_t_min 0.910
_olex2_refinement_description
;
1. Fixed Uiso
 At 1.2 times of:
  All C(H,H) groups
 At 1.5 times of:
  All C(H,H,H) groups, All O(H) groups
2. Others
 Sof(H2A)=1-FVAR(1)
 Sof(H2)=FVAR(1)
3.a Secondary CH2 refined with riding coordinates:
 C14(H14A,H14B), C12(H12A,H12B), C13(H13A,H13B)
3.b Tetrahedral OH refined with riding coordinates:
 O2(H2)
3.c Idealised Me refined as rotating group:
 C16(H16A,H16B,H16C), C18(H18A,H18B,H18C), C19(H19A,H19B,H19C), C17(H17A,H17B,
 H17C)
;
_olex2_submission_special_instructions 'No special instructions were received'

loop_
_space_group_symop_operation_xyz
'x, y, z'
'-x, -y, -z'

loop_
_atom_site_label
_atom_site_type_symbol
_atom_site_fract_x
_atom_site_fract_y
_atom_site_fract_z
_atom_site_U_iso_or_equiv
_atom_site_adp_type
_atom_site_occupancy
_atom_site_site_symmetry_order
_atom_site_calc_flag
_atom_site_refinement_flags_posn
_atom_site_refinement_flags_adp
_atom_site_refinement_flags_occupancy
_atom_site_disorder_assembly
_atom_site_disorder_group
F36 F 0.67496(10) 0.77632(8) 0.55481(6) 0.01807(15) Uani 1 1 d . . . . .
F22 F 0.61676(9) 0.56383(8) 0.57266(6) 0.01794(15) Uani 1 1 d . . . . .
F26 F 0.28668(9) 0.75717(8) 0.89755(6) 0.01944(16) Uani 1 1 d . . . . .
F32 F 0.61363(11) 0.75135(8) 0.95808(6) 0.02150(16) Uani 1 1 d . . . . .
F23 F 0.33644(10) 0.64146(8) 0.50309(7) 0.02096(16) Uani 1 1 d . . . . .
F35 F 0.68169(11) 1.01607(9) 0.48494(7) 0.02554(18) Uani 1 1 d . . . . .
F33 F 0.62104(11) 0.99029(9) 0.88566(7) 0.02450(17) Uani 1 1 d . . . . .
F25 F 0.00541(10) 0.84062(10) 0.82103(8) 0.0287(2) Uani 1 1 d . . . . .
F24 F 0.02709(10) 0.78350(10) 0.62259(8) 0.0293(2) Uani 1 1 d . . . . .
O1 O 0.79694(10) 0.50851(8) 0.72830(7) 0.01212(16) Uani 1 1 d . . . . .
O2 O 0.63097(11) 0.53281(9) 0.92120(7) 0.01419(16) Uiso 1 1 d . . . . .
H2 H 0.531153 0.549352 0.952907 0.021 Uiso 0.48(3) 1 calc R . P A 1
F34 F 0.65319(13) 1.12616(9) 0.65049(8) 0.0319(2) Uani 1 1 d . . . . .
N1 N 0.89780(12) 0.37785(10) 0.80196(8) 0.01135(17) Uani 1 1 d . . . . .
C22 C 0.47018(14) 0.62763(12) 0.64078(9) 0.0128(2) Uani 1 1 d . . . . .
C31 C 0.64368(13) 0.75098(12) 0.75940(9) 0.0120(2) Uani 1 1 d . . . . .
C32 C 0.63039(14) 0.81234(13) 0.83888(10) 0.0142(2) Uani 1 1 d . . . . .
C36 C 0.65951(14) 0.82641(12) 0.64009(10) 0.0137(2) Uani 1 1 d . . . . .
C23 C 0.32516(15) 0.66924(13) 0.60055(10) 0.0148(2) Uani 1 1 d . . . . .
C21 C 0.46827(14) 0.64933(12) 0.74305(9) 0.0122(2) Uani 1 1 d . . . . .
C26 C 0.30608(14) 0.72332(13) 0.79982(9) 0.0143(2) Uani 1 1 d . . . . .
C11 C 0.90031(14) 0.26037(12) 0.77751(10) 0.0142(2) Uani 1 1 d . . . . .
C35 C 0.66163(15) 0.95114(13) 0.60192(10) 0.0169(2) Uani 1 1 d . . . . .
C16 C 0.71915(15) 0.28167(13) 0.81420(11) 0.0170(2) Uani 1 1 d . . . . .
H16A H 0.674752 0.294848 0.894155 0.025 Uiso 1 1 calc GR . . . .
H16B H 0.719203 0.199739 0.814442 0.025 Uiso 1 1 calc GR . . . .
H16C H 0.647569 0.364055 0.757483 0.025 Uiso 1 1 calc GR . . . .
C24 C 0.16805(15) 0.74108(14) 0.66137(11) 0.0187(2) Uani 1 1 d . . . . .
C15 C 1.06799(14) 0.36700(13) 0.79803(10) 0.0146(2) Uani 1 1 d . . . . .
C33 C 0.63311(15) 0.93651(13) 0.80451(11) 0.0163(2) Uani 1 1 d . . . . .
C25 C 0.15828(14) 0.76885(14) 0.76190(10) 0.0179(2) Uani 1 1 d . . . . .
C34 C 0.64842(16) 1.00663(13) 0.68481(11) 0.0188(2) Uani 1 1 d . . . . .
C14 C 1.17433(16) 0.22183(14) 0.87572(11) 0.0199(2) Uani 1 1 d . . . . .
H14A H 1.289126 0.208507 0.866393 0.024 Uiso 1 1 calc R . . . .
H14B H 1.122890 0.217486 0.960194 0.024 Uiso 1 1 calc R . . . .
C12 C 1.01470(16) 0.12345(13) 0.85926(11) 0.0190(2) Uani 1 1 d . . . . .
H12A H 0.958902 0.120179 0.942896 0.023 Uiso 1 1 calc R . . . .
H12B H 1.026647 0.045106 0.841225 0.023 Uiso 1 1 calc R . . . .
C18 C 1.02550(16) 0.47694(15) 0.85297(12) 0.0208(2) Uani 1 1 d . . . . .
H18A H 0.965027 0.569749 0.800150 0.031 Uiso 1 1 calc GR . . . .
H18B H 1.130334 0.465013 0.863618 0.031 Uiso 1 1 calc GR . . . .
H18C H 0.953825 0.466771 0.930487 0.031 Uiso 1 1 calc GR . . . .
C13 C 1.19079(16) 0.10312(14) 0.84743(12) 0.0226(3) Uani 1 1 d . . . . .
H13A H 1.257226 0.013542 0.903046 0.027 Uiso 1 1 calc R . . . .
H13B H 1.250951 0.100797 0.765315 0.027 Uiso 1 1 calc R . . . .
C19 C 1.15740(16) 0.39583(15) 0.66980(11) 0.0214(3) Uani 1 1 d . . . . .
H19A H 1.206007 0.315333 0.640272 0.032 Uiso 1 1 calc GR . . . .
H19B H 1.247904 0.412592 0.667612 0.032 Uiso 1 1 calc GR . . . .
H19C H 1.075554 0.478035 0.619405 0.032 Uiso 1 1 calc GR . . . .
C17 C 0.95951(16) 0.26390(14) 0.64607(10) 0.0191(2) Uani 1 1 d . . . . .
H17A H 0.902686 0.359834 0.596673 0.029 Uiso 1 1 calc GR . . . .
H17B H 0.931532 0.205545 0.629674 0.029 Uiso 1 1 calc GR . . . .
H17C H 1.082301 0.228606 0.627539 0.029 Uiso 1 1 calc GR . . . .
B1 B 0.63477(15) 0.60598(14) 0.79507(10) 0.0114(2) Uani 1 1 d . . . . .
H1 H 0.842(2) 0.3816(17) 0.8749(14) 0.017(4) Uiso 1 1 d . . . . .
H2A H 0.622(5) 0.577(4) 0.961(4) 0.044(13) Uiso 0.52(3) 1 d . . P A 2

loop_
_atom_site_aniso_label
_atom_site_aniso_U_11
_atom_site_aniso_U_22
_atom_site_aniso_U_33
_atom_site_aniso_U_23
_atom_site_aniso_U_13
_atom_site_aniso_U_12
F36 0.0243(4) 0.0206(4) 0.0122(3) -0.0046(3) -0.0018(3) -0.0130(3)
F22 0.0139(3) 0.0229(4) 0.0172(3) -0.0111(3) -0.0010(2) -0.0060(3)
F26 0.0153(3) 0.0234(4) 0.0169(3) -0.0108(3) -0.0018(3) -0.0045(3)
F32 0.0333(4) 0.0228(4) 0.0135(3) -0.0046(3) -0.0040(3) -0.0166(4)
F23 0.0255(4) 0.0226(4) 0.0207(3) -0.0072(3) -0.0099(3) -0.0109(3)
F35 0.0358(5) 0.0217(4) 0.0175(3) 0.0035(3) -0.0050(3) -0.0184(4)
F33 0.0311(4) 0.0215(4) 0.0290(4) -0.0131(3) -0.0056(3) -0.0127(4)
F25 0.0098(3) 0.0393(5) 0.0308(4) -0.0172(4) -0.0001(3) -0.0046(3)
F24 0.0161(4) 0.0401(5) 0.0354(4) -0.0120(4) -0.0116(3) -0.0105(4)
O1 0.0112(3) 0.0095(4) 0.0109(3) -0.0010(3) -0.0029(3) -0.0027(3)
F34 0.0485(6) 0.0182(4) 0.0360(5) -0.0020(3) -0.0095(4) -0.0223(4)
N1 0.0110(4) 0.0108(5) 0.0103(4) -0.0021(3) -0.0029(3) -0.0039(3)
C22 0.0121(5) 0.0128(5) 0.0137(4) -0.0041(4) -0.0021(4) -0.0058(4)
C31 0.0088(4) 0.0125(5) 0.0142(4) -0.0039(4) -0.0021(3) -0.0043(4)
C32 0.0126(5) 0.0144(6) 0.0150(5) -0.0036(4) -0.0032(4) -0.0058(4)
C36 0.0117(5) 0.0143(6) 0.0146(4) -0.0044(4) -0.0021(4) -0.0057(4)
C23 0.0175(5) 0.0159(6) 0.0148(5) -0.0031(4) -0.0062(4) -0.0091(5)
C21 0.0117(5) 0.0118(5) 0.0135(4) -0.0035(4) -0.0021(3) -0.0059(4)
C26 0.0133(5) 0.0162(6) 0.0129(4) -0.0051(4) -0.0020(4) -0.0061(4)
C11 0.0150(5) 0.0115(5) 0.0150(4) -0.0043(4) -0.0022(4) -0.0054(4)
C35 0.0166(5) 0.0156(6) 0.0168(5) -0.0003(4) -0.0040(4) -0.0087(5)
C16 0.0175(5) 0.0167(6) 0.0198(5) -0.0047(4) -0.0029(4) -0.0102(5)
C24 0.0138(5) 0.0205(6) 0.0232(5) -0.0033(4) -0.0079(4) -0.0082(5)
C15 0.0102(5) 0.0173(6) 0.0158(5) -0.0046(4) -0.0024(4) -0.0062(4)
C33 0.0147(5) 0.0169(6) 0.0213(5) -0.0094(4) -0.0037(4) -0.0066(4)
C25 0.0103(5) 0.0210(6) 0.0197(5) -0.0070(4) -0.0016(4) -0.0053(5)
C34 0.0199(6) 0.0123(6) 0.0255(6) -0.0029(4) -0.0061(4) -0.0088(5)
C14 0.0138(5) 0.0201(6) 0.0202(5) -0.0040(4) -0.0064(4) -0.0037(5)
C12 0.0184(5) 0.0124(6) 0.0207(5) -0.0030(4) -0.0047(4) -0.0042(5)
C18 0.0163(5) 0.0250(7) 0.0267(6) -0.0114(5) -0.0051(4) -0.0095(5)
C13 0.0160(5) 0.0153(6) 0.0262(6) -0.0044(5) -0.0060(4) -0.0007(5)
C19 0.0160(5) 0.0271(7) 0.0188(5) -0.0050(5) 0.0014(4) -0.0122(5)
C17 0.0206(6) 0.0204(6) 0.0169(5) -0.0091(4) -0.0011(4) -0.0085(5)
B1 0.0103(5) 0.0123(6) 0.0117(5) -0.0032(4) -0.0019(4) -0.0054(4)

loop_
_atom_type_symbol
_atom_type_description
_atom_type_scat_dispersion_real
_atom_type_scat_dispersion_imag
_atom_type_scat_source
C C 0.0033 0.0016 'International Tables Vol C Tables 4.2.6.8 and 6.1.1.4'
H H 0.0000 0.0000 'International Tables Vol C Tables 4.2.6.8 and 6.1.1.4'
B B 0.0013 0.0007 'International Tables Vol C Tables 4.2.6.8 and 6.1.1.4'
F F 0.0171 0.0103 'International Tables Vol C Tables 4.2.6.8 and 6.1.1.4'
N N 0.0061 0.0033 'International Tables Vol C Tables 4.2.6.8 and 6.1.1.4'
O O 0.0106 0.0060 'International Tables Vol C Tables 4.2.6.8 and 6.1.1.4'

loop_
_geom_angle_atom_site_label_1
_geom_angle_atom_site_label_2
_geom_angle_atom_site_label_3
_geom_angle
_geom_angle_site_symmetry_1
_geom_angle_site_symmetry_3
_geom_angle_publ_flag
N1 O1 B1 114.84(7) . . ?
B1 O2 H2 109.5 . . ?
B1 O2 H2A 113(3) . . ?
O1 N1 C11 110.37(8) . . ?
O1 N1 C15 109.66(8) . . ?
O1 N1 H1 103.7(10) . . ?
C11 N1 C15 118.78(9) . . ?
C11 N1 H1 106.9(10) . . ?
C15 N1 H1 106.2(10) . . ?
F22 C22 C23 115.02(10) . . ?
F22 C22 C21 121.13(9) . . ?
C23 C22 C21 123.84(10) . . ?
C32 C31 C36 113.95(10) . . ?
C32 C31 B1 126.08(9) . . ?
C36 C31 B1 119.92(10) . . ?
F32 C32 C31 120.76(10) . . ?
F32 C32 C33 115.41(10) . . ?
C33 C32 C31 123.83(10) . . ?
F36 C36 C31 119.25(10) . . ?
F36 C36 C35 116.63(10) . . ?
C35 C36 C31 124.12(11) . . ?
F23 C23 C22 120.68(10) . . ?
F23 C23 C24 119.82(10) . . ?
C24 C23 C22 119.49(11) . . ?
C22 C21 C26 113.85(10) . . ?
C22 C21 B1 126.69(10) . . ?
C26 C21 B1 119.32(10) . . ?
F26 C26 C21 119.73(10) . . ?
F26 C26 C25 115.99(10) . . ?
C25 C26 C21 124.27(11) . . ?
C16 C11 N1 107.06(9) . . ?
C16 C11 C12 108.99(9) . . ?
C12 C11 N1 106.58(9) . . ?
C17 C11 N1 111.71(9) . . ?
C17 C11 C16 109.66(10) . . ?
C17 C11 C12 112.62(10) . . ?
F35 C35 C36 120.65(11) . . ?
F35 C35 C34 120.03(11) . . ?
C34 C35 C36 119.29(11) . . ?
C11 C16 H16A 109.5 . . ?
C11 C16 H16B 109.5 . . ?
C11 C16 H16C 109.5 . . ?
H16A C16 H16B 109.5 . . ?
H16A C16 H16C 109.5 . . ?
H16B C16 H16C 109.5 . . ?
F24 C24 C23 120.11(11) . . ?
F24 C24 C25 120.68(11) . . ?
C23 C24 C25 119.20(10) . . ?
C14 C15 N1 107.40(9) . . ?
C18 C15 N1 106.36(9) . . ?
C18 C15 C14 109.58(10) . . ?
C18 C15 C19 109.52(11) . . ?
C19 C15 N1 111.14(9) . . ?
C19 C15 C14 112.62(10) . . ?
F33 C33 C32 121.12(11) . . ?
F33 C33 C34 119.44(11) . . ?
C34 C33 C32 119.44(11) . . ?
F25 C25 C26 121.04(11) . . ?
F25 C25 C24 119.67(10) . . ?
C24 C25 C26 119.28(11) . . ?
F34 C34 C35 120.72(11) . . ?
F34 C34 C33 119.91(12) . . ?
C35 C34 C33 119.37(11) . . ?
C15 C14 H14A 108.6 . . ?
C15 C14 H14B 108.6 . . ?
H14A C14 H14B 107.6 . . ?
C13 C14 C15 114.66(10) . . ?
C13 C14 H14A 108.6 . . ?
C13 C14 H14B 108.6 . . ?
C11 C12 H12A 108.7 . . ?
C11 C12 H12B 108.7 . . ?
H12A C12 H12B 107.6 . . ?
C13 C12 C11 114.07(10) . . ?
C13 C12 H12A 108.7 . . ?
C13 C12 H12B 108.7 . . ?
C15 C18 H18A 109.5 . . ?
C15 C18 H18B 109.5 . . ?
C15 C18 H18C 109.5 . . ?
H18A C18 H18B 109.5 . . ?
H18A C18 H18C 109.5 . . ?
H18B C18 H18C 109.5 . . ?
C14 C13 C12 109.27(11) . . ?
C14 C13 H13A 109.8 . . ?
C14 C13 H13B 109.8 . . ?
C12 C13 H13A 109.8 . . ?
C12 C13 H13B 109.8 . . ?
H13A C13 H13B 108.3 . . ?
C15 C19 H19A 109.5 . . ?
C15 C19 H19B 109.5 . . ?
C15 C19 H19C 109.5 . . ?
H19A C19 H19B 109.5 . . ?
H19A C19 H19C 109.5 . . ?
H19B C19 H19C 109.5 . . ?
C11 C17 H17A 109.5 . . ?
C11 C17 H17B 109.5 . . ?
C11 C17 H17C 109.5 . . ?
H17A C17 H17B 109.5 . . ?
H17A C17 H17C 109.5 . . ?
H17B C17 H17C 109.5 . . ?
O1 B1 C31 106.80(8) . . ?
O1 B1 C21 109.07(9) . . ?
O2 B1 O1 107.38(9) . . ?
O2 B1 C31 114.11(9) . . ?
O2 B1 C21 112.90(9) . . ?
C31 B1 C21 106.34(9) . . ?

loop_
_geom_bond_atom_site_label_1
_geom_bond_atom_site_label_2
_geom_bond_distance
_geom_bond_site_symmetry_2
_geom_bond_publ_flag
F36 C36 1.3490(13) . ?
F22 C22 1.3447(13) . ?
F26 C26 1.3566(13) . ?
F32 C32 1.3575(12) . ?
F23 C23 1.3380(13) . ?
F35 C35 1.3460(13) . ?
F33 C33 1.3469(14) . ?
F25 C25 1.3488(14) . ?
F24 C24 1.3409(13) . ?
O1 N1 1.4129(12) . ?
O1 B1 1.5431(15) . ?
O2 H2 0.8400 . ?
O2 B1 1.4518(14) . ?
O2 H2A 0.81(4) . ?
F34 C34 1.3402(15) . ?
N1 C11 1.5425(16) . ?
N1 C15 1.5448(14) . ?
N1 H1 0.888(16) . ?
C22 C23 1.3899(15) . ?
C22 C21 1.3903(15) . ?
C31 C32 1.3913(16) . ?
C31 C36 1.3956(14) . ?
C31 B1 1.6528(17) . ?
C32 C33 1.3835(17) . ?
C36 C35 1.3814(17) . ?
C23 C24 1.3806(18) . ?
C21 C26 1.3941(16) . ?
C21 B1 1.6560(16) . ?
C26 C25 1.3838(15) . ?
C11 C16 1.5316(16) . ?
C11 C12 1.5331(16) . ?
C11 C17 1.5278(16) . ?
C35 C34 1.3772(18) . ?
C16 H16A 0.9800 . ?
C16 H16B 0.9800 . ?
C16 H16C 0.9800 . ?
C24 C25 1.3809(18) . ?
C15 C14 1.5335(17) . ?
C15 C18 1.5237(19) . ?
C15 C19 1.5302(16) . ?
C33 C34 1.3829(17) . ?
C14 H14A 0.9900 . ?
C14 H14B 0.9900 . ?
C14 C13 1.515(2) . ?
C12 H12A 0.9900 . ?
C12 H12B 0.9900 . ?
C12 C13 1.5253(18) . ?
C18 H18A 0.9800 . ?
C18 H18B 0.9800 . ?
C18 H18C 0.9800 . ?
C13 H13A 0.9900 . ?
C13 H13B 0.9900 . ?
C19 H19A 0.9800 . ?
C19 H19B 0.9800 . ?
C19 H19C 0.9800 . ?
C17 H17A 0.9800 . ?
C17 H17B 0.9800 . ?
C17 H17C 0.9800 . ?

loop_
_geom_torsion_atom_site_label_1
_geom_torsion_atom_site_label_2
_geom_torsion_atom_site_label_3
_geom_torsion_atom_site_label_4
_geom_torsion
_geom_torsion_site_symmetry_1
_geom_torsion_site_symmetry_2
_geom_torsion_site_symmetry_3
_geom_torsion_site_symmetry_4
_geom_torsion_publ_flag
F36 C36 C35 F35 -1.29(16) . . . . ?
F36 C36 C35 C34 -179.22(10) . . . . ?
F22 C22 C23 F23 2.21(16) . . . . ?
F22 C22 C23 C24 -177.19(10) . . . . ?
F22 C22 C21 C26 176.76(10) . . . . ?
F22 C22 C21 B1 1.07(17) . . . . ?
F26 C26 C25 F25 -0.97(17) . . . . ?
F26 C26 C25 C24 178.53(11) . . . . ?
F32 C32 C33 F33 0.49(16) . . . . ?
F32 C32 C33 C34 -179.49(10) . . . . ?
F23 C23 C24 F24 -0.32(18) . . . . ?
F23 C23 C24 C25 179.91(11) . . . . ?
F35 C35 C34 F34 0.84(18) . . . . ?
F35 C35 C34 C33 -178.01(11) . . . . ?
F33 C33 C34 F34 0.81(18) . . . . ?
F33 C33 C34 C35 179.67(11) . . . . ?
F24 C24 C25 F25 -0.67(19) . . . . ?
F24 C24 C25 C26 179.82(11) . . . . ?
O1 N1 C11 C16 -64.51(10) . . . . ?
O1 N1 C11 C12 178.97(8) . . . . ?
O1 N1 C11 C17 55.56(11) . . . . ?
O1 N1 C15 C14 -178.05(9) . . . . ?
O1 N1 C15 C18 64.68(11) . . . . ?
O1 N1 C15 C19 -54.46(13) . . . . ?
N1 O1 B1 O2 0.12(12) . . . . ?
N1 O1 B1 C31 122.92(9) . . . . ?
N1 O1 B1 C21 -122.54(9) . . . . ?
N1 C11 C12 C13 -53.95(13) . . . . ?
N1 C15 C14 C13 51.38(13) . . . . ?
C22 C23 C24 F24 179.09(11) . . . . ?
C22 C23 C24 C25 -0.69(18) . . . . ?
C22 C21 C26 F26 -176.91(10) . . . . ?
C22 C21 C26 C25 1.75(17) . . . . ?
C22 C21 B1 O1 -12.25(15) . . . . ?
C22 C21 B1 O2 -131.53(12) . . . . ?
C22 C21 B1 C31 102.59(13) . . . . ?
C31 C32 C33 F33 -179.48(10) . . . . ?
C31 C32 C33 C34 0.55(18) . . . . ?
C31 C36 C35 F35 178.29(10) . . . . ?
C31 C36 C35 C34 0.37(18) . . . . ?
C32 C31 C36 F36 179.38(9) . . . . ?
C32 C31 C36 C35 -0.20(16) . . . . ?
C32 C31 B1 O1 -125.43(11) . . . . ?
C32 C31 B1 O2 -6.94(15) . . . . ?
C32 C31 B1 C21 118.20(11) . . . . ?
C32 C33 C34 F34 -179.22(11) . . . . ?
C32 C33 C34 C35 -0.36(18) . . . . ?
C36 C31 C32 F32 179.77(10) . . . . ?
C36 C31 C32 C33 -0.27(16) . . . . ?
C36 C31 B1 O1 57.18(12) . . . . ?
C36 C31 B1 O2 175.67(10) . . . . ?
C36 C31 B1 C21 -59.19(12) . . . . ?
C36 C35 C34 F34 178.77(11) . . . . ?
C36 C35 C34 C33 -0.08(18) . . . . ?
C23 C22 C21 C26 -2.92(17) . . . . ?
C23 C22 C21 B1 -178.61(11) . . . . ?
C23 C24 C25 F25 179.10(11) . . . . ?
C23 C24 C25 C26 -0.41(19) . . . . ?
C21 C22 C23 F23 -178.09(10) . . . . ?
C21 C22 C23 C24 2.51(18) . . . . ?
C21 C26 C25 F25 -179.68(11) . . . . ?
C21 C26 C25 C24 -0.18(19) . . . . ?
C26 C21 B1 O1 172.27(9) . . . . ?
C26 C21 B1 O2 52.99(14) . . . . ?
C26 C21 B1 C31 -72.89(12) . . . . ?
C11 N1 C15 C14 -49.88(12) . . . . ?
C11 N1 C15 C18 -167.14(9) . . . . ?
C11 N1 C15 C19 73.72(12) . . . . ?
C11 C12 C13 C14 58.89(14) . . . . ?
C16 C11 C12 C13 -169.18(11) . . . . ?
C15 N1 C11 C16 167.65(9) . . . . ?
C15 N1 C11 C12 51.12(12) . . . . ?
C15 N1 C11 C17 -72.29(12) . . . . ?
C15 C14 C13 C12 -57.36(14) . . . . ?
C18 C15 C14 C13 166.52(10) . . . . ?
C19 C15 C14 C13 -71.30(14) . . . . ?
C17 C11 C12 C13 68.89(14) . . . . ?
B1 O1 N1 C11 113.99(9) . . . . ?
B1 O1 N1 C15 -113.32(9) . . . . ?
B1 C31 C32 F32 2.25(17) . . . . ?
B1 C31 C32 C33 -177.79(10) . . . . ?
B1 C31 C36 F36 -2.93(15) . . . . ?
B1 C31 C36 C35 177.49(10) . . . . ?
B1 C21 C26 F26 -0.87(16) . . . . ?
B1 C21 C26 C25 177.79(11) . . . . ?
